data_4509852
loop_
_publ_author_name
'Cortijo, Miguel'
'Herrero, Santiago'
'Jim\'enez-Aparicio, Reyes'
'Perles, Josefina'
'Priego, Jos\'e L.'
'Torroba, Javier'

_publ_section_title
;
 Tuning of Adsorption and Magnetic Properties in a Series of
 Self-Templated Isostructural Ni(II) Metal&#x2212;Organic Frameworks
;
_journal_issue 2
_journal_name_full 'Crystal Growth &amp; Design'
_journal_page_first 716
_journal_paper_doi 10.1021/cg401590w
_journal_volume 14
_journal_year 2014
_chemical_formula_sum 'C37 H27 N5 Ni4 O14'
_chemical_formula_weight 1000.48
_space_group_crystal_system monoclinic
_space_group_IT_number 14
_space_group_name_Hall '-P 2yn'
_space_group_name_H-M_alt 'P 1 21/n 1'
_symmetry_space_group_name_Hall '-P 2yn'
_symmetry_space_group_name_H-M 'P 1 21/n 1'
_atom_sites_solution_hydrogens geom
_atom_sites_solution_primary direct
_atom_sites_solution_secondary difmap
_cell_angle_alpha 90
_cell_angle_beta 101.5580(10)
_cell_angle_gamma 90
_cell_formula_units_Z 4
_cell_length_a 13.1181(8)
_cell_length_b 18.3396(11)
_cell_length_c 21.5614(13)
_cell_measurement_temperature 296.(2)
_cell_volume 5082.1(5)
_computing_structure_refinement 'SHELXL-97 (Sheldrick, 2008)'
_computing_structure_solution 'SHELXS-97 (Sheldrick, 2008)'
_diffrn_ambient_temperature 296.(2)
_diffrn_measured_fraction_theta_full 0.998
_diffrn_measured_fraction_theta_max 0.998
_diffrn_radiation_wavelength 0.71073
_diffrn_reflns_av_R_equivalents 0.0699
_diffrn_reflns_av_sigmaI/netI 0.0673
_diffrn_reflns_limit_h_max 15
_diffrn_reflns_limit_h_min -15
_diffrn_reflns_limit_k_max 16
_diffrn_reflns_limit_k_min -22
_diffrn_reflns_limit_l_max 25
_diffrn_reflns_limit_l_min -25
_diffrn_reflns_number 39623
_diffrn_reflns_theta_full 25.35
_diffrn_reflns_theta_max 25.35
_diffrn_reflns_theta_min 1.47
_exptl_absorpt_coefficient_mu 1.517
_exptl_absorpt_correction_T_max 0.86
_exptl_absorpt_correction_T_min 0.70
_exptl_absorpt_correction_type multi-scan
_exptl_absorpt_process_details sadabs
_exptl_crystal_colour 'clear green'
_exptl_crystal_density_diffrn 1.308
_exptl_crystal_density_method 'not measured'
_exptl_crystal_description prismatic
_exptl_crystal_F_000 2032
_exptl_crystal_size_max 0.320
_exptl_crystal_size_mid 0.140
_exptl_crystal_size_min 0.100
_refine_diff_density_max 1.433
_refine_diff_density_min -1.036
_refine_ls_extinction_method none
_refine_ls_goodness_of_fit_ref 1.012
_refine_ls_hydrogen_treatment refxyz
_refine_ls_matrix_type full
_refine_ls_number_parameters 529
_refine_ls_number_reflns 9281
_refine_ls_number_restraints 54
_refine_ls_restrained_S_all 1.013
_refine_ls_R_factor_all 0.0967
_refine_ls_R_factor_gt 0.0576
_refine_ls_shift/su_max 0.001
_refine_ls_shift/su_mean 0.000
_refine_ls_structure_factor_coef Fsqd
_refine_ls_weighting_details 'calc w=1/[\s^2^(Fo^2^)+(0.1297P)^2^+12.9991P] where P=(Fo^2^+2Fc^2^)/3'
_refine_ls_weighting_scheme calc
_refine_ls_wR_factor_gt 0.1772
_refine_ls_wR_factor_ref 0.2113
_reflns_number_gt 6258
_reflns_number_total 9281
_reflns_threshold_expression >2sigma(I)
_cod_data_source_file cg401590w_si_002.cif
_cod_data_source_block 1
_cod_database_code 4509852

loop_
_space_group_symop_operation_xyz
'x, y, z'
'-x+1/2, y+1/2, -z+1/2'
'-x, -y, -z'
'x-1/2, -y-1/2, z-1/2'

loop_
_atom_site_type_symbol
_atom_site_label
_atom_site_fract_x
_atom_site_fract_y
_atom_site_fract_z
_atom_site_U_iso_or_equiv
_atom_site_adp_type
_atom_site_calc_flag
_atom_site_refinement_flags
_atom_site_occupancy
C C32 0.9432(6) 0.8251(4) 0.0163(3) 0.062(3) Uani d G 1
C C33 0.9664(10) 0.8105(5) -0.0426(4) 0.168(8) Uani d GU 1
H H33 1.0046 0.7692 -0.0483 0.202 Uiso calc R 1
C C34 0.9324(12) 0.8576(7) -0.0930(3) 0.220(9) Uani d GU 1
H H34 0.9479 0.8478 -0.1324 0.264 Uiso calc R 1
C C35 0.8752(12) 0.9193(7) -0.0844(5) 0.241(10) Uani d GU 1
H H35 0.8525 0.9508 -0.1182 0.29 Uiso calc R 1
C C36 0.8520(12) 0.9339(6) -0.0255(6) 0.235(9) Uani d GU 1
H H36 0.8138 0.9752 -0.0198 0.282 Uiso calc R 1
C C37 0.8860(9) 0.8868(5) 0.0249(4) 0.143(7) Uani d GU 1
H H37 0.8705 0.8966 0.0643 0.171 Uiso calc R 1
C C1 0.7857(5) 0.8622(3) 0.1946(3) 0.0206(13) Uani d . 1
C C2 0.7240(5) 0.9268(3) 0.2086(3) 0.0231(14) Uani d . 1
C C3 0.7654(6) 0.9775(4) 0.2549(3) 0.0391(19) Uani d . 1
H H3 0.8343 0.9736 0.2762 0.047 Uiso calc R 1
C C4 0.7961(5) 0.5331(4) 0.2311(3) 0.0348(17) Uani d . 1
H H4 0.7675 0.566 0.1997 0.042 Uiso calc R 1
C C5 0.9327(6) 0.4949(4) 0.3059(3) 0.042(2) Uani d . 1
H H5 1.0008 0.5013 0.3279 0.051 Uiso calc R 1
C C6 0.6235(6) 0.9371(4) 0.1779(4) 0.043(2) Uani d . 1
H H6 0.5931 0.9052 0.146 0.052 Uiso calc R 1
C C7 1.3226(6) 0.6960(4) 0.1766(4) 0.044(2) Uani d . 1
C C8 0.4353(6) 0.6893(5) 0.1686(4) 0.0421(19) Uani d . 1
C C9 0.4596(6) 0.6620(5) 0.1150(4) 0.053(2) Uani d . 1
H H9 0.4075 0.6451 0.0824 0.063 Uiso calc R 1
C C10 0.5623(7) 0.6594(5) 0.1092(4) 0.053(2) Uani d . 1
H H10 0.5771 0.6379 0.073 0.064 Uiso calc R 1
C C11 0.6167(6) 0.7124(5) 0.2040(4) 0.051(2) Uani d . 1
H H11 0.6698 0.7313 0.235 0.061 Uiso calc R 1
C C12 0.5147(6) 0.7143(5) 0.2153(4) 0.054(2) Uani d . 1
H H12 0.5013 0.7319 0.2533 0.065 Uiso calc R 1
C C13 1.0515(5) 0.7180(3) 0.3427(3) 0.0225(14) Uani d . 1
C C14 1.1064(5) 0.7304(4) 0.4102(3) 0.0274(15) Uani d . 1
C C15 1.1836(7) 0.7823(5) 0.4234(3) 0.050(2) Uani d . 1
H H15 1.2008 0.8104 0.3911 0.06 Uiso calc R 1
C C16 1.2346(7) 0.7919(5) 0.4850(4) 0.053(2) Uani d . 1
H H16 1.2896 0.8249 0.4931 0.063 Uiso calc R 1
C C17 0.6397(8) 0.7953(5) 0.0197(3) 0.068(3) Uani d . 1
H H17 0.6228 0.823 0.0523 0.081 Uiso calc R 1
C C18 1.0902(9) 0.6891(5) 0.4585(4) 0.071(3) Uani d . 1
H H18 1.0451 0.6496 0.4507 0.085 Uiso calc R 1
C C19 1.1793(6) 0.5343(4) 0.2267(3) 0.0315(16) Uani d . 1
C C20 1.2608(5) 0.4765(4) 0.2501(3) 0.0332(16) Uani d . 1
C C21 1.2470(6) 0.4218(4) 0.2910(4) 0.048(2) Uani d . 1
H H21 1.1878 0.421 0.3086 0.057 Uiso calc R 1
C C22 1.1778(6) 0.8677(4) 0.1938(4) 0.0397(18) Uani d . 1
H H22 1.1888 0.8309 0.1661 0.048 Uiso calc R 1
C C23 1.0796(6) 0.9193(5) 0.2562(5) 0.060(3) Uani d . 1
H H23 1.0191 0.9195 0.2725 0.072 Uiso calc R 1
C C24 1.3492(6) 0.4742(5) 0.2257(5) 0.057(2) Uani d . 1
H H24 1.3612 0.5096 0.1971 0.068 Uiso calc R 1
C C25 0.8841(5) 0.5775(3) 0.1004(3) 0.0216(14) Uani d . 1
C C26 0.8774(5) 0.5145(4) 0.0535(3) 0.0302(15) Uani d . 1
C C27 0.7970(5) 0.5104(4) 0.0016(3) 0.0369(18) Uani d . 1
H H27 0.7409 0.5421 -0.0017 0.044 Uiso calc R 1
C C28 1.2013(6) 0.5400(4) 0.0454(3) 0.0395(19) Uani d . 1
H H28 1.2552 0.5402 0.0807 0.047 Uiso calc R 1
C C29 1.0509(6) 0.5897(4) -0.0123(3) 0.0366(17) Uani d . 1
H H29 1.0008 0.6263 -0.0178 0.044 Uiso calc R 1
C C30 0.9529(6) 0.4615(4) 0.0597(3) 0.0371(18) Uani d . 1
H H30 1.0061 0.4601 0.0954 0.044 Uiso calc R 1
C C31 0.9724(5) 0.7718(3) 0.0688(3) 0.0263(15) Uani d . 1
N N1 0.8940(4) 0.5422(3) 0.2601(2) 0.0246(12) Uani d . 1
N N2 0.6420(4) 0.6853(3) 0.1518(3) 0.0330(14) Uani d . 1
N N3 0.7091(4) 0.7438(3) 0.0342(2) 0.0280(13) Uani d . 1
N N4 1.0923(4) 0.8657(3) 0.2165(3) 0.0278(13) Uani d . 1
N N5 1.1239(5) 0.5892(3) 0.0417(3) 0.0350(14) Uani d . 1
O O1 0.8778(3) 0.6972(2) 0.21182(17) 0.0171(9) Uani d . 1
H H1 0.8408 0.7036 0.2467 0.02 Uiso calc R 1
O O2 1.0849(3) 0.6962(2) 0.20292(18) 0.0185(9) Uani d . 1
H H2 1.1504 0.7017 0.2337 0.022 Uiso calc R 1
O O3 0.7384(3) 0.8195(2) 0.1532(2) 0.0283(11) Uani d . 1
O O4 0.8769(3) 0.8556(2) 0.2248(2) 0.0268(10) Uani d . 1
O O5 1.3066(4) 0.7052(4) 0.2308(3) 0.0631(18) Uani d . 1
O O6 1.2553(4) 0.6904(3) 0.1260(2) 0.0425(13) Uani d . 1
O O7 1.0355(4) 0.7747(2) 0.30884(19) 0.0295(11) Uani d . 1
O O8 1.0282(4) 0.6546(2) 0.32660(19) 0.0289(11) Uani d . 1
O O9 1.1115(4) 0.5453(2) 0.2576(2) 0.0309(11) Uani d . 1
O O10 1.1880(4) 0.5640(3) 0.1755(2) 0.0382(12) Uani d . 1
O O11 0.8064(3) 0.6176(2) 0.09426(19) 0.0270(10) Uani d . 1
O O12 0.9685(3) 0.5845(2) 0.13886(19) 0.0249(10) Uani d . 1
O O13 0.9244(3) 0.7764(2) 0.11468(19) 0.0238(10) Uani d . 1
O O14 1.0387(4) 0.7255(3) 0.0635(2) 0.0377(12) Uani d . 1
Ni Ni1 0.78378(6) 0.72009(4) 0.12771(3) 0.0170(2) Uani d . 1
Ni Ni2 0.98684(6) 0.77927(4) 0.21233(3) 0.0156(2) Uani d . 1
Ni Ni3 0.99299(6) 0.62006(4) 0.23435(3) 0.0166(2) Uani d . 1
Ni Ni4 1.11117(6) 0.64789(5) 0.12434(4) 0.0254(2) Uani d . 1

loop_
_atom_site_aniso_label
_atom_site_aniso_U_11
_atom_site_aniso_U_22
_atom_site_aniso_U_33
_atom_site_aniso_U_12
_atom_site_aniso_U_13
_atom_site_aniso_U_23
C32 0.069(6) 0.071(6) 0.058(5) 0.028(5) 0.038(5) 0.041(5)
C33 0.29(2) 0.168(14) 0.084(9) 0.135(14) 0.122(11) 0.086(9)
C34 0.31(2) 0.27(2) 0.110(11) 0.161(16) 0.114(13) 0.131(12)
C35 0.31(2) 0.26(2) 0.189(16) 0.174(16) 0.144(15) 0.181(15)
C36 0.32(2) 0.199(15) 0.223(17) 0.178(15) 0.144(16) 0.169(14)
C37 0.217(16) 0.098(10) 0.140(11) 0.118(11) 0.100(11) 0.087(9)
C1 0.024(3) 0.021(3) 0.019(3) 0.004(3) 0.009(3) 0.000(2)
C2 0.025(3) 0.016(3) 0.027(3) 0.009(3) 0.003(3) -0.006(2)
C3 0.030(4) 0.035(4) 0.046(4) 0.015(3) -0.009(3) -0.016(3)
C4 0.025(4) 0.032(4) 0.045(4) -0.004(3) 0.002(3) 0.020(3)
C5 0.028(4) 0.047(5) 0.045(4) -0.016(3) -0.008(3) 0.026(4)
C6 0.035(4) 0.042(5) 0.046(4) 0.013(4) -0.006(3) -0.024(4)
C7 0.035(5) 0.049(5) 0.049(5) -0.007(4) 0.012(4) -0.017(4)
C8 0.027(4) 0.053(5) 0.048(4) -0.003(4) 0.013(3) -0.011(4)
C9 0.024(4) 0.078(6) 0.054(5) -0.016(4) 0.006(4) -0.030(5)
C10 0.043(5) 0.062(6) 0.060(5) -0.015(4) 0.022(4) -0.024(4)
C11 0.033(5) 0.076(6) 0.042(4) -0.009(4) 0.006(4) 0.001(4)
C12 0.032(5) 0.094(7) 0.038(4) -0.004(4) 0.015(4) -0.012(4)
C13 0.023(3) 0.027(4) 0.015(3) 0.000(3) 0.000(2) -0.001(3)
C14 0.029(4) 0.025(4) 0.025(3) 0.000(3) -0.001(3) 0.001(3)
C15 0.068(6) 0.050(5) 0.028(4) -0.025(4) -0.002(4) 0.005(3)
C16 0.075(7) 0.046(5) 0.033(4) -0.022(4) 0.001(4) -0.002(4)
C17 0.111(8) 0.053(5) 0.025(4) 0.052(5) -0.019(4) -0.015(4)
C18 0.116(9) 0.050(5) 0.032(4) -0.057(6) -0.018(5) 0.009(4)
C19 0.034(4) 0.023(4) 0.039(4) 0.007(3) 0.010(3) 0.006(3)
C20 0.027(4) 0.026(4) 0.046(4) 0.004(3) 0.007(3) 0.003(3)
C21 0.038(5) 0.041(5) 0.070(5) 0.017(4) 0.024(4) 0.022(4)
C22 0.039(5) 0.031(4) 0.053(5) -0.010(3) 0.019(4) -0.014(3)
C23 0.032(5) 0.049(5) 0.105(7) -0.021(4) 0.027(5) -0.038(5)
C24 0.042(5) 0.041(5) 0.093(7) 0.016(4) 0.025(5) 0.037(5)
C25 0.024(3) 0.018(3) 0.023(3) -0.001(3) 0.004(3) -0.001(2)
C26 0.030(4) 0.028(4) 0.032(3) 0.002(3) 0.005(3) -0.009(3)
C27 0.027(4) 0.039(4) 0.042(4) 0.015(3) 0.002(3) -0.014(3)
C28 0.037(4) 0.042(4) 0.037(4) 0.007(3) 0.002(3) -0.021(3)
C29 0.036(4) 0.031(4) 0.041(4) 0.005(3) 0.004(3) -0.010(3)
C30 0.035(4) 0.036(4) 0.035(4) 0.006(3) -0.004(3) -0.005(3)
C31 0.029(4) 0.023(3) 0.026(3) 0.000(3) 0.004(3) 0.006(3)
N1 0.024(3) 0.018(3) 0.031(3) -0.003(2) 0.004(2) 0.003(2)
N2 0.019(3) 0.046(4) 0.036(3) -0.006(3) 0.009(2) -0.008(3)
N3 0.032(3) 0.027(3) 0.021(3) 0.006(3) -0.006(2) -0.002(2)
N4 0.024(3) 0.021(3) 0.037(3) -0.005(2) 0.001(2) -0.007(2)
N5 0.033(3) 0.036(3) 0.035(3) 0.006(3) 0.005(3) -0.014(3)
O1 0.018(2) 0.018(2) 0.0161(19) 0.0014(17) 0.0038(16) -0.0009(16)
O2 0.016(2) 0.014(2) 0.023(2) -0.0018(16) -0.0019(17) -0.0007(16)
O3 0.025(2) 0.024(2) 0.032(2) 0.0067(19) -0.0027(19) -0.014(2)
O4 0.020(2) 0.020(2) 0.036(2) 0.0045(18) -0.0038(19) -0.0100(19)
O5 0.032(3) 0.109(6) 0.049(4) -0.007(3) 0.009(3) -0.015(3)
O6 0.028(3) 0.057(4) 0.043(3) -0.005(2) 0.006(2) -0.001(3)
O7 0.038(3) 0.024(2) 0.021(2) -0.001(2) -0.006(2) -0.0044(19)
O8 0.038(3) 0.023(2) 0.022(2) -0.004(2) -0.0018(19) -0.0010(18)
O9 0.027(3) 0.028(3) 0.040(3) 0.010(2) 0.011(2) 0.007(2)
O10 0.038(3) 0.041(3) 0.037(3) 0.017(2) 0.013(2) 0.010(2)
O11 0.027(2) 0.021(2) 0.029(2) 0.011(2) -0.0035(19) -0.0085(18)
O12 0.021(2) 0.027(2) 0.025(2) -0.0005(19) 0.0028(18) -0.0093(18)
O13 0.021(2) 0.029(2) 0.022(2) 0.0027(19) 0.0064(18) -0.0012(18)
O14 0.051(3) 0.037(3) 0.030(2) 0.021(3) 0.019(2) 0.006(2)
Ni1 0.0156(4) 0.0164(4) 0.0169(4) 0.0024(3) -0.0013(3) -0.0033(3)
Ni2 0.0146(4) 0.0118(4) 0.0193(4) -0.0010(3) 0.0006(3) -0.0021(3)
Ni3 0.0158(4) 0.0125(4) 0.0209(4) -0.0006(3) 0.0022(3) 0.0010(3)
Ni4 0.0236(5) 0.0241(5) 0.0279(4) 0.0037(3) 0.0039(3) -0.0029(3)

loop_
_atom_type_symbol
_atom_type_description
_atom_type_scat_dispersion_real
_atom_type_scat_dispersion_imag
_atom_type_scat_source
C C 0.0033 0.0016 'International Tables Vol C Tables 4.2.6.8 and 6.1.1.4'
H H 0.0000 0.0000 'International Tables Vol C Tables 4.2.6.8 and 6.1.1.4'
N N 0.0061 0.0033 'International Tables Vol C Tables 4.2.6.8 and 6.1.1.4'
O O 0.0106 0.0060 'International Tables Vol C Tables 4.2.6.8 and 6.1.1.4'
Ni Ni 0.3393 1.1124 'International Tables Vol C Tables 4.2.6.8 and 6.1.1.4'

loop_
_geom_angle_atom_site_label_1
_geom_angle_atom_site_label_2
_geom_angle_atom_site_label_3
_geom_angle_site_symmetry_1
_geom_angle_site_symmetry_3
_geom_angle
C33 C32 C37 . . 120.0
C33 C32 C31 . . 119.9(5)
C37 C32 C31 . . 119.9(5)
C32 C33 C34 . . 120.0
C32 C33 H33 . . 120.0
C34 C33 H33 . . 120.0
C35 C34 C33 . . 120.0
C35 C34 H34 . . 120.0
C33 C34 H34 . . 120.0
C36 C35 C34 . . 120.0
C36 C35 H35 . . 120.0
C34 C35 H35 . . 120.0
C35 C36 C37 . . 120.0
C35 C36 H36 . . 120.0
C37 C36 H36 . . 120.0
C36 C37 C32 . . 120.0
C36 C37 H37 . . 120.0
C32 C37 H37 . . 120.0
O4 C1 O3 . . 126.6(6)
O4 C1 C2 . . 118.1(5)
O3 C1 C2 . . 115.3(5)
C6 C2 C3 . . 117.2(6)
C6 C2 C1 . . 121.3(6)
C3 C2 C1 . . 121.5(6)
C4 C3 C2 2_655 . 119.4(6)
C4 C3 H3 2_655 . 120.3
C2 C3 H3 . . 120.3
N1 C4 C3 . 2_645 123.4(6)
N1 C4 H4 . . 118.3
C3 C4 H4 2_645 . 118.3
N1 C5 C6 . 2_645 123.0(6)
N1 C5 H5 . . 118.5
C6 C5 H5 2_645 . 118.5
C2 C6 C5 . 2_655 119.9(6)
C2 C6 H6 . . 120.1
C5 C6 H6 2_655 . 120.1
O5 C7 O6 . . 127.3(8)
O5 C7 C8 . 1_655 117.9(7)
O6 C7 C8 . 1_655 114.8(7)
C9 C8 C12 . . 118.4(7)
C9 C8 C7 . 1_455 121.7(7)
C12 C8 C7 . 1_455 119.9(7)
C8 C9 C10 . . 119.4(7)
C8 C9 H9 . . 120.3
C10 C9 H9 . . 120.3
N2 C10 C9 . . 124.9(8)
N2 C10 H10 . . 117.5
C9 C10 H10 . . 117.5
N2 C11 C12 . . 124.1(7)
N2 C11 H11 . . 117.9
C12 C11 H11 . . 117.9
C8 C12 C11 . . 118.2(7)
C8 C12 H12 . . 120.9
C11 C12 H12 . . 120.9
O8 C13 O7 . . 127.6(5)
O8 C13 C14 . . 117.2(5)
O7 C13 C14 . . 115.2(5)
C18 C14 C15 . . 117.1(6)
C18 C14 C13 . . 123.1(6)
C15 C14 C13 . . 119.6(6)
C16 C15 C14 . . 119.0(7)
C16 C15 H15 . . 120.5
C14 C15 H15 . . 120.5
N3 C16 C15 4_676 . 123.4(8)
N3 C16 H16 4_676 . 118.3
C15 C16 H16 . . 118.3
N3 C17 C18 . 4_575 123.5(7)
N3 C17 H17 . . 118.3
C18 C17 H17 4_575 . 118.3
C14 C18 C17 . 4_676 120.7(7)
C14 C18 H18 . . 119.7
C17 C18 H18 4_676 . 119.7
O9 C19 O10 . . 127.4(6)
O9 C19 C20 . . 118.2(6)
O10 C19 C20 . . 114.4(6)
C24 C20 C21 . . 117.1(7)
C24 C20 C19 . . 119.3(7)
C21 C20 C19 . . 123.3(7)
C20 C21 C22 . 2_745 119.7(7)
C20 C21 H21 . . 120.2
C22 C21 H21 2_745 . 120.2
N4 C22 C21 . 2_755 123.4(7)
N4 C22 H22 . . 118.3
C21 C22 H22 2_755 . 118.3
N4 C23 C24 . 2_755 123.8(8)
N4 C23 H23 . . 118.1
C24 C23 H23 2_755 . 118.1
C20 C24 C23 . 2_745 119.6(8)
C20 C24 H24 . . 120.2
C23 C24 H24 2_745 . 120.2
O11 C25 O12 . . 127.5(6)
O11 C25 C26 . . 116.1(5)
O12 C25 C26 . . 116.4(5)
C30 C26 C27 . . 117.3(6)
C30 C26 C25 . . 121.8(6)
C27 C26 C25 . . 120.9(6)
C28 C27 C26 3_765 . 120.9(6)
C28 C27 H27 3_765 . 119.6
C26 C27 H27 . . 119.6
N5 C28 C27 . 3_765 121.9(6)
N5 C28 H28 . . 119.0
C27 C28 H28 3_765 . 119.0
N5 C29 C30 . 3_765 123.1(7)
N5 C29 H29 . . 118.4
C30 C29 H29 3_765 . 118.4
C26 C30 C29 . 3_765 119.4(6)
C26 C30 H30 . . 120.3
C29 C30 H30 3_765 . 120.3
O14 C31 O13 . . 125.6(6)
O14 C31 C32 . . 117.4(6)
O13 C31 C32 . . 117.0(6)
C4 N1 C5 . . 117.1(6)
C4 N1 Ni3 . . 124.1(4)
C5 N1 Ni3 . . 118.6(4)
C10 N2 C11 . . 114.9(7)
C10 N2 Ni1 . . 122.9(5)
C11 N2 Ni1 . . 118.2(5)
C17 N3 C16 . 4_575 115.8(6)
C17 N3 Ni1 . . 123.3(5)
C16 N3 Ni1 4_575 . 120.9(5)
C22 N4 C23 . . 116.5(6)
C22 N4 Ni2 . . 127.7(5)
C23 N4 Ni2 . . 114.7(5)
C28 N5 C29 . . 116.8(6)
C28 N5 Ni4 . . 118.4(4)
C29 N5 Ni4 . . 124.0(5)
Ni1 O1 Ni3 . . 130.0(2)
Ni1 O1 Ni2 . . 98.61(16)
Ni3 O1 Ni2 . . 91.41(16)
Ni1 O1 H1 . . 110.8
Ni3 O1 H1 . . 110.8
Ni2 O1 H1 . . 110.8
Ni4 O2 Ni2 . . 129.55(19)
Ni4 O2 Ni3 . . 101.02(17)
Ni2 O2 Ni3 . . 92.99(17)
Ni4 O2 H2 . . 110.0
Ni2 O2 H2 . . 110.0
Ni3 O2 H2 . . 110.0
C1 O3 Ni1 . . 128.7(4)
C1 O4 Ni2 . . 128.3(4)
C7 O6 Ni4 . . 122.0(5)
C13 O7 Ni2 . . 126.9(4)
C13 O8 Ni3 . . 124.0(4)
C19 O9 Ni3 . . 124.8(4)
C19 O10 Ni4 . . 132.9(5)
C25 O11 Ni1 . . 132.6(4)
C25 O12 Ni3 . . 128.2(4)
C25 O12 Ni4 . . 127.2(4)
Ni3 O12 Ni4 . . 90.43(15)
C31 O13 Ni2 . . 128.6(4)
C31 O13 Ni1 . . 129.0(4)
Ni2 O13 Ni1 . . 93.03(17)
C31 O14 Ni4 . . 131.8(4)
O1 Ni1 O3 . . 95.90(16)
O1 Ni1 O11 . . 91.11(16)
O3 Ni1 O11 . . 171.13(17)
O1 Ni1 N3 . . 170.4(2)
O3 Ni1 N3 . . 88.20(19)
O11 Ni1 N3 . . 85.71(19)
O1 Ni1 N2 . . 97.16(19)
O3 Ni1 N2 . . 83.4(2)
O11 Ni1 N2 . . 90.4(2)
N3 Ni1 N2 . . 91.9(2)
O1 Ni1 O13 . . 80.47(16)
O3 Ni1 O13 . . 84.90(18)
O11 Ni1 O13 . . 101.66(17)
N3 Ni1 O13 . . 91.27(19)
N2 Ni1 O13 . . 167.7(2)
O2 Ni2 O7 . . 89.78(17)
O2 Ni2 O4 . . 173.93(18)
O7 Ni2 O4 . . 88.83(18)
O2 Ni2 O1 . . 84.52(16)
O7 Ni2 O1 . . 92.85(17)
O4 Ni2 O1 . . 89.65(17)
O2 Ni2 N4 . . 98.43(19)
O7 Ni2 N4 . . 85.4(2)
O4 Ni2 N4 . . 87.4(2)
O1 Ni2 N4 . . 176.53(19)
O2 Ni2 O13 . . 90.48(16)
O7 Ni2 O13 . . 173.96(18)
O4 Ni2 O13 . . 90.28(16)
O1 Ni2 O13 . . 81.17(16)
N4 Ni2 O13 . . 100.58(19)
O2 Ni2 Ni3 . . 43.73(11)
O7 Ni2 Ni3 . . 78.69(12)
O4 Ni2 Ni3 . . 130.21(13)
O1 Ni2 Ni3 . . 44.02(11)
N4 Ni2 Ni3 . . 138.10(15)
O13 Ni2 Ni3 . . 97.39(12)
O2 Ni3 O8 . . 94.43(17)
O2 Ni3 O1 . . 84.62(16)
O8 Ni3 O1 . . 91.67(17)
O2 Ni3 O9 . . 93.95(17)
O8 Ni3 O9 . . 87.54(18)
O1 Ni3 O9 . . 178.30(18)
O2 Ni3 N1 . . 176.17(17)
O8 Ni3 N1 . . 89.10(19)
O1 Ni3 N1 . . 93.80(19)
O9 Ni3 N1 . . 87.7(2)
O2 Ni3 O12 . . 82.71(16)
O8 Ni3 O12 . . 175.77(18)
O1 Ni3 O12 . . 91.17(16)
O9 Ni3 O12 . . 89.54(18)
N1 Ni3 O12 . . 93.85(19)
O2 Ni3 Ni2 . . 43.28(11)
O8 Ni3 Ni2 . . 81.05(12)
O1 Ni3 Ni2 . . 44.57(11)
O9 Ni3 Ni2 . . 133.78(14)
N1 Ni3 Ni2 . . 136.26(15)
O12 Ni3 Ni2 . . 98.83(12)
O2 Ni4 O14 . . 95.63(17)
O2 Ni4 O10 . . 91.50(18)
O14 Ni4 O10 . . 172.86(19)
O2 Ni4 O6 . . 97.62(19)
O14 Ni4 O6 . . 93.2(2)
O10 Ni4 O6 . . 85.6(2)
O2 Ni4 N5 . . 173.4(2)
O14 Ni4 N5 . . 85.3(2)
O10 Ni4 N5 . . 87.6(2)
O6 Ni4 N5 . . 88.9(2)
O2 Ni4 O12 . . 79.84(15)
O14 Ni4 O12 . . 98.89(19)
O10 Ni4 O12 . . 82.59(18)
O6 Ni4 O12 . . 167.87(18)
N5 Ni4 O12 . . 93.5(2)

loop_
_geom_bond_atom_site_label_1
_geom_bond_atom_site_label_2
_geom_bond_site_symmetry_2
_geom_bond_distance
C32 C33 . 1.39
C32 C37 . 1.39
C32 C31 . 1.486(8)
C33 C34 . 1.39
C33 H33 . 0.93
C34 C35 . 1.39
C34 H34 . 0.93
C35 C36 . 1.39
C35 H35 . 0.93
C36 C37 . 1.39
C36 H36 . 0.93
C37 H37 . 0.93
C1 O4 . 1.248(7)
C1 O3 . 1.253(7)
C1 C2 . 1.500(8)
C2 C6 . 1.365(9)
C2 C3 . 1.392(9)
C3 C4 2_655 1.371(9)
C3 H3 . 0.93
C4 N1 . 1.321(8)
C4 C3 2_645 1.371(9)
C4 H4 . 0.93
C5 N1 . 1.337(8)
C5 C6 2_645 1.375(10)
C5 H5 . 0.93
C6 C5 2_655 1.375(9)
C6 H6 . 0.93
C7 O5 . 1.238(9)
C7 O6 . 1.264(9)
C7 C8 1_655 1.529(11)
C8 C9 . 1.355(11)
C8 C12 . 1.374(11)
C8 C7 1_455 1.528(11)
C9 C10 . 1.378(11)
C9 H9 . 0.93
C10 N2 . 1.334(10)
C10 H10 . 0.93
C11 N2 . 1.333(10)
C11 C12 . 1.408(11)
C11 H11 . 0.93
C12 H12 . 0.93
C13 O8 . 1.234(7)
C13 O7 . 1.264(7)
C13 C14 . 1.507(8)
C14 C18 . 1.339(10)
C14 C15 . 1.377(10)
C15 C16 . 1.374(10)
C15 H15 . 0.93
C16 N3 4_676 1.345(10)
C16 H16 . 0.93
C17 N3 . 1.306(9)
C17 C18 4_575 1.378(10)
C17 H17 . 0.93
C18 C17 4_676 1.378(10)
C18 H18 . 0.93
C19 O9 . 1.230(8)
C19 O10 . 1.256(8)
C19 C20 . 1.517(9)
C20 C24 . 1.366(11)
C20 C21 . 1.372(10)
C21 C22 2_745 1.392(10)
C21 H21 . 0.93
C22 N4 . 1.312(9)
C22 C21 2_755 1.392(10)
C22 H22 . 0.93
C23 N4 . 1.334(9)
C23 C24 2_755 1.377(10)
C23 H23 . 0.93
C24 C23 2_745 1.377(10)
C24 H24 . 0.93
C25 O11 . 1.243(7)
C25 O12 . 1.249(7)
C25 C26 . 1.525(8)
C26 C30 . 1.376(9)
C26 C27 . 1.377(9)
C27 C28 3_765 1.374(9)
C27 H27 . 0.93
C28 N5 . 1.349(9)
C28 C27 3_765 1.374(9)
C28 H28 . 0.93
C29 N5 . 1.350(8)
C29 C30 3_765 1.381(10)
C29 H29 . 0.93
C30 C29 3_765 1.381(10)
C30 H30 . 0.93
C31 O14 . 1.237(8)
C31 O13 . 1.277(8)
N1 Ni3 . 2.079(5)
N2 Ni1 . 2.126(6)
N3 C16 4_575 1.345(10)
N3 Ni1 . 2.103(5)
N4 Ni2 . 2.095(5)
N5 Ni4 . 2.118(5)
O1 Ni1 . 2.023(4)
O1 Ni3 . 2.055(4)
O1 Ni2 . 2.075(4)
O1 H1 . 0.98
O2 Ni4 . 2.002(4)
O2 Ni2 . 2.030(4)
O2 Ni3 . 2.047(4)
O2 H2 . 0.98
O3 Ni1 . 2.028(4)
O4 Ni2 . 2.065(4)
O6 Ni4 . 2.039(5)
O7 Ni2 . 2.052(4)
O8 Ni3 . 2.050(4)
O9 Ni3 . 2.058(4)
O10 Ni4 . 2.038(5)
O11 Ni1 . 2.055(4)
O12 Ni3 . 2.122(4)
O12 Ni4 . 2.278(4)
O13 Ni2 . 2.102(4)
O13 Ni1 . 2.181(4)
O14 Ni4 . 2.037(5)
Ni2 Ni3 . 2.9567(10)
